data_7225262
loop_
_publ_author_name
'Wan, Jun'
'Cai, Song-Liang'
'Zhang, Kai'
'Li, Chao-Jie'
'Feng, Ying'
'Fan, Jun'
'Zheng, Sheng-Run'
'Zhang, Wei-Guang'

_publ_section_title
;
 Anion- and temperature-dependent assembly, crystal structures and
 luminescence properties of six new Cd(ii) coordination polymers based on
 2,3,5,6-tetrakis(2-pyridyl)pyrazine
;
_journal_issue 27
_journal_name_full CrystEngComm
_journal_page_first 5164
_journal_paper_doi 10.1039/C6CE00853D
_journal_volume 18
_journal_year 2016
_chemical_formula_sum 'C12 H8 Cd N7 O3'
_chemical_formula_weight 410.65
_chemical_name_systematic
; 
 ? 
;
_space_group_IT_number 2
_symmetry_cell_setting triclinic
_symmetry_space_group_name_Hall '-P 1'
_symmetry_space_group_name_H-M 'P -1'
_atom_sites_solution_hydrogens geom
_atom_sites_solution_primary direct
_atom_sites_solution_secondary difmap
_audit_creation_method SHELXL-97
_audit_update_record
;
2016-04-26 deposited with the CCDC.
2016-05-17 downloaded from the CCDC.
;
_cell_angle_alpha 107.774(2)
_cell_angle_beta 95.235(2)
_cell_angle_gamma 104.2870(10)
_cell_formula_units_Z 2
_cell_length_a 6.3373(8)
_cell_length_b 10.7022(14)
_cell_length_c 11.3187(15)
_cell_measurement_reflns_used 1902
_cell_measurement_temperature 298(2)
_cell_measurement_theta_max 26.83
_cell_measurement_theta_min 2.31
_cell_volume 696.78(16)
_computing_cell_refinement 'Bruker SAINT'
_computing_data_collection 'Bruker APEX2'
_computing_data_reduction 'Bruker SAINT'
_computing_molecular_graphics 'Bruker SHELXTL'
_computing_publication_material 'Bruker SHELXTL'
_computing_structure_refinement 'SHELXL-97 (Sheldrick, 2008)'
_computing_structure_solution 'SHELXS-97 (Sheldrick, 2008)'
_diffrn_ambient_temperature 298(2)
_diffrn_measured_fraction_theta_full 0.984
_diffrn_measured_fraction_theta_max 0.984
_diffrn_measurement_device_type 'Bruker APEX-II CCD'
_diffrn_measurement_method '\f and \w scans'
_diffrn_radiation_monochromator graphite
_diffrn_radiation_source 'fine-focus sealed tube'
_diffrn_radiation_type MoK\a
_diffrn_radiation_wavelength 0.71073
_diffrn_reflns_av_R_equivalents 0.0148
_diffrn_reflns_av_sigmaI/netI 0.0316
_diffrn_reflns_limit_h_max 7
_diffrn_reflns_limit_h_min -6
_diffrn_reflns_limit_k_max 12
_diffrn_reflns_limit_k_min -12
_diffrn_reflns_limit_l_max 13
_diffrn_reflns_limit_l_min -10
_diffrn_reflns_number 3646
_diffrn_reflns_theta_full 25.25
_diffrn_reflns_theta_max 25.25
_diffrn_reflns_theta_min 1.92
_exptl_absorpt_coefficient_mu 1.595
_exptl_absorpt_correction_T_max 0.8568
_exptl_absorpt_correction_T_min 0.7204
_exptl_absorpt_correction_type multi-scan
_exptl_absorpt_process_details 'SADABS (Sheldrick, 1996)'
_exptl_crystal_colour colorless
_exptl_crystal_density_diffrn 1.957
_exptl_crystal_density_method 'not measured'
_exptl_crystal_description block
_exptl_crystal_F_000 402
_exptl_crystal_size_max 0.22
_exptl_crystal_size_mid 0.15
_exptl_crystal_size_min 0.10
_refine_diff_density_max 0.503
_refine_diff_density_min -0.404
_refine_diff_density_rms 0.071
_refine_ls_extinction_method none
_refine_ls_goodness_of_fit_ref 1.058
_refine_ls_hydrogen_treatment constr
_refine_ls_matrix_type full
_refine_ls_number_parameters 208
_refine_ls_number_reflns 2485
_refine_ls_number_restraints 3
_refine_ls_restrained_S_all 1.086
_refine_ls_R_factor_all 0.0302
_refine_ls_R_factor_gt 0.0264
_refine_ls_shift/su_max 0.001
_refine_ls_shift/su_mean 0.000
_refine_ls_structure_factor_coef Fsqd
_refine_ls_weighting_details 'calc w=1/[\s^2^(Fo^2^)+(0.0317P)^2^+0.0285P] where P=(Fo^2^+2Fc^2^)/3'
_refine_ls_weighting_scheme calc
_refine_ls_wR_factor_gt 0.0597
_refine_ls_wR_factor_ref 0.0617
_reflns_number_gt 2257
_reflns_number_total 2485
_reflns_threshold_expression >2sigma(I)
_cod_data_source_file c6ce00853d2.cif
_cod_data_source_block 2
_cod_depositor_comments
;
The following automatic conversions were performed:

'_symmetry_cell_setting' value 'Triclinic' changed to 'triclinic'
according to
/usr/data/users/saulius/crontab/automatic-downloads/rss-feeds/RSC/lib/dictionaries/cif_core.dic
dictionary named 'cif_core.dic' version 2.4.2 from 2011-04-26.

Automatic conversion script
Id: cif_fix_values 4268 2015-11-12 08:31:59Z antanas 

 Adding full bibliography for 7225261--7225266.cif.
;
_cod_original_sg_symbol_H-M P-1
_cod_database_code 7225262

loop_
_symmetry_equiv_pos_as_xyz
'x, y, z'
'-x, -y, -z'

loop_
_atom_site_label
_atom_site_type_symbol
_atom_site_fract_x
_atom_site_fract_y
_atom_site_fract_z
_atom_site_U_iso_or_equiv
_atom_site_adp_type
_atom_site_occupancy
_atom_site_symmetry_multiplicity
_atom_site_calc_flag
_atom_site_refinement_flags
Cd1 Cd 0.31429(4) 0.68616(2) 0.30908(2) 0.03522(10) Uani 1 1 d U
O1 O 0.3011(5) 0.7376(3) 0.1170(3) 0.0638(8) Uani 1 1 d U
O2 O 0.2791(5) 0.8962(3) 0.2794(3) 0.0649(8) Uani 1 1 d U
O3 O 0.2732(6) 0.9282(3) 0.0996(3) 0.0880(11) Uani 1 1 d .
N1 N 0.2981(4) 0.7910(3) 0.5245(3) 0.0370(6) Uani 1 1 d .
N2 N 0.3696(4) 0.5419(3) 0.4291(2) 0.0328(6) Uani 1 1 d .
N3 N 0.3311(4) 0.4704(3) 0.1780(2) 0.0354(6) Uani 1 1 d .
N4 N 0.2858(5) 0.8572(3) 0.1637(3) 0.0519(8) Uani 1 1 d .
N5 N 0.7060(5) 0.7545(3) 0.3534(3) 0.0504(8) Uani 1 1 d .
N6 N 0.8163(4) 0.6825(3) 0.3199(3) 0.0392(7) Uani 1 1 d .
N7 N 0.9255(5) 0.6090(3) 0.2829(3) 0.0523(8) Uani 1 1 d .
C1 C 0.2138(6) 0.8963(4) 0.5626(4) 0.0471(9) Uani 1 1 d .
H1 H 0.2127 0.9510 0.5127 0.056 Uiso 1 1 calc R
C2 C 0.1289(6) 0.9280(4) 0.6717(4) 0.0522(10) Uani 1 1 d .
H2 H 0.0746 1.0035 0.6959 0.063 Uiso 1 1 calc R
C3 C 0.1258(6) 0.8457(4) 0.7442(4) 0.0505(10) Uani 1 1 d .
H3 H 0.0674 0.8642 0.8180 0.061 Uiso 1 1 calc R
C4 C 0.2098(6) 0.7354(4) 0.7069(3) 0.0420(8) Uani 1 1 d .
H4 H 0.2045 0.6769 0.7534 0.050 Uiso 1 1 calc R
C5 C 0.3019(5) 0.7136(3) 0.5989(3) 0.0341(7) Uani 1 1 d .
C6 C 0.4111(5) 0.6027(3) 0.5539(3) 0.0314(7) Uani 1 1 d .
C7 C 0.4517(5) 0.4397(3) 0.3711(3) 0.0319(7) Uani 1 1 d .
C8 C 0.3775(5) 0.3819(3) 0.2314(3) 0.0314(7) Uani 1 1 d .
C9 C 0.3487(6) 0.2464(3) 0.1621(3) 0.0392(8) Uani 1 1 d .
H9 H 0.3746 0.1861 0.2020 0.047 Uiso 1 1 calc R
C10 C 0.2812(6) 0.2011(4) 0.0332(3) 0.0469(9) Uani 1 1 d .
H10 H 0.2638 0.1104 -0.0152 0.056 Uiso 1 1 calc R
C11 C 0.2402(6) 0.2921(4) -0.0226(3) 0.0503(9) Uani 1 1 d .
H11 H 0.1969 0.2647 -0.1095 0.060 Uiso 1 1 calc R
C12 C 0.2644(6) 0.4240(4) 0.0526(3) 0.0432(8) Uani 1 1 d .
H12 H 0.2328 0.4846 0.0146 0.052 Uiso 1 1 calc R

loop_
_atom_site_aniso_label
_atom_site_aniso_U_11
_atom_site_aniso_U_22
_atom_site_aniso_U_33
_atom_site_aniso_U_23
_atom_site_aniso_U_13
_atom_site_aniso_U_12
Cd1 0.03690(16) 0.03851(16) 0.03926(16) 0.01721(11) 0.00826(11) 0.02122(11)
O1 0.095(2) 0.0615(17) 0.0605(14) 0.0372(13) 0.0299(16) 0.0413(16)
O2 0.089(2) 0.0503(15) 0.0660(18) 0.0246(13) 0.0108(17) 0.0340(16)
O3 0.123(3) 0.061(2) 0.099(3) 0.059(2) 0.006(2) 0.0251(19)
N1 0.0410(16) 0.0359(15) 0.0388(16) 0.0124(13) 0.0054(13) 0.0203(13)
N2 0.0399(15) 0.0287(14) 0.0328(15) 0.0100(12) 0.0053(12) 0.0163(12)
N3 0.0371(15) 0.0420(16) 0.0323(15) 0.0155(13) 0.0063(12) 0.0169(13)
N4 0.052(2) 0.050(2) 0.064(2) 0.0306(19) 0.0063(17) 0.0201(16)
N5 0.0364(17) 0.0487(19) 0.068(2) 0.0180(17) 0.0127(15) 0.0173(15)
N6 0.0308(15) 0.0436(17) 0.0439(18) 0.0193(14) 0.0029(13) 0.0078(14)
N7 0.0350(17) 0.053(2) 0.069(2) 0.0171(17) 0.0078(15) 0.0196(15)
C1 0.056(2) 0.040(2) 0.051(2) 0.0131(17) 0.0064(18) 0.0276(18)
C2 0.056(2) 0.044(2) 0.062(3) 0.0098(19) 0.017(2) 0.0309(19)
C3 0.047(2) 0.050(2) 0.055(2) 0.0086(19) 0.0254(19) 0.0206(18)
C4 0.042(2) 0.041(2) 0.046(2) 0.0138(17) 0.0146(16) 0.0160(16)
C5 0.0331(17) 0.0354(18) 0.0354(18) 0.0090(15) 0.0034(14) 0.0178(14)
C6 0.0342(17) 0.0321(17) 0.0342(18) 0.0139(14) 0.0090(14) 0.0163(14)
C7 0.0348(17) 0.0308(17) 0.0343(18) 0.0123(14) 0.0084(14) 0.0145(14)
C8 0.0313(17) 0.0343(18) 0.0315(17) 0.0122(14) 0.0053(13) 0.0137(14)
C9 0.046(2) 0.0382(19) 0.0326(19) 0.0115(15) 0.0046(15) 0.0133(16)
C10 0.058(2) 0.039(2) 0.039(2) 0.0065(17) 0.0078(17) 0.0153(18)
C11 0.060(2) 0.056(2) 0.033(2) 0.0142(18) 0.0047(18) 0.0156(19)
C12 0.050(2) 0.049(2) 0.037(2) 0.0201(17) 0.0068(16) 0.0188(17)

loop_
_atom_type_symbol
_atom_type_description
_atom_type_scat_dispersion_real
_atom_type_scat_dispersion_imag
_atom_type_scat_source
C C 0.0033 0.0016 'International Tables Vol C Tables 4.2.6.8 and 6.1.1.4'
H H 0.0000 0.0000 'International Tables Vol C Tables 4.2.6.8 and 6.1.1.4'
Cd Cd -0.8075 1.2024 'International Tables Vol C Tables 4.2.6.8 and 6.1.1.4'
N N 0.0061 0.0033 'International Tables Vol C Tables 4.2.6.8 and 6.1.1.4'
O O 0.0106 0.0060 'International Tables Vol C Tables 4.2.6.8 and 6.1.1.4'

loop_
_geom_angle_atom_site_label_1
_geom_angle_atom_site_label_2
_geom_angle_atom_site_label_3
_geom_angle
_geom_angle_site_symmetry_1
_geom_angle_site_symmetry_3
N7 Cd1 N5 173.88(10) 1_455 .
N7 Cd1 N3 92.18(10) 1_455 .
N5 Cd1 N3 87.52(10) . .
N7 Cd1 N1 84.60(11) 1_455 .
N5 Cd1 N1 91.46(10) . .
N3 Cd1 N1 137.04(9) . .
N7 Cd1 O1 92.80(11) 1_455 .
N5 Cd1 O1 93.25(11) . .
N3 Cd1 O1 83.84(9) . .
N1 Cd1 O1 139.03(9) . .
N7 Cd1 N2 93.44(10) 1_455 .
N5 Cd1 N2 80.76(10) . .
N3 Cd1 N2 68.18(9) . .
N1 Cd1 N2 69.28(9) . .
O1 Cd1 N2 151.52(9) . .
N7 Cd1 O2 88.49(11) 1_455 .
N5 Cd1 O2 95.97(11) . .
N3 Cd1 O2 136.14(10) . .
N1 Cd1 O2 86.70(10) . .
O1 Cd1 O2 52.34(10) . .
N2 Cd1 O2 155.57(10) . .
N4 O1 Cd1 96.6(2) . .
N4 O2 Cd1 95.2(2) . .
C1 N1 C5 117.7(3) . .
C1 N1 Cd1 122.1(2) . .
C5 N1 Cd1 116.3(2) . .
C6 N2 C7 122.6(3) . .
C6 N2 Cd1 115.23(19) . .
C7 N2 Cd1 115.1(2) . .
C12 N3 C8 117.6(3) . .
C12 N3 Cd1 122.6(2) . .
C8 N3 Cd1 119.1(2) . .
O3 N4 O2 122.6(4) . .
O3 N4 O1 121.6(4) . .
O2 N4 O1 115.8(3) . .
N6 N5 Cd1 125.0(3) . .
N5 N6 N7 178.3(3) . .
N6 N7 Cd1 123.1(3) . 1_655
N1 C1 C2 123.4(3) . .
N1 C1 H1 118.3 . .
C2 C1 H1 118.3 . .
C1 C2 C3 118.5(3) . .
C1 C2 H2 120.8 . .
C3 C2 H2 120.8 . .
C2 C3 C4 119.5(3) . .
C2 C3 H3 120.2 . .
C4 C3 H3 120.2 . .
C3 C4 C5 118.7(3) . .
C3 C4 H4 120.6 . .
C5 C4 H4 120.6 . .
N1 C5 C4 122.0(3) . .
N1 C5 C6 114.6(3) . .
C4 C5 C6 123.4(3) . .
N2 C6 C7 119.3(3) . 2_666
N2 C6 C5 113.8(3) . .
C7 C6 C5 126.9(3) 2_666 .
N2 C7 C6 118.1(3) . 2_666
N2 C7 C8 114.1(3) . .
C6 C7 C8 127.8(3) 2_666 .
N3 C8 C9 121.9(3) . .
N3 C8 C7 115.0(3) . .
C9 C8 C7 123.0(3) . .
C8 C9 C10 119.5(3) . .
C8 C9 H9 120.2 . .
C10 C9 H9 120.2 . .
C11 C10 C9 118.8(3) . .
C11 C10 H10 120.6 . .
C9 C10 H10 120.6 . .
C12 C11 C10 118.6(3) . .
C12 C11 H11 120.7 . .
C10 C11 H11 120.7 . .
N3 C12 C11 123.5(3) . .
N3 C12 H12 118.3 . .
C11 C12 H12 118.3 . .

loop_
_geom_bond_atom_site_label_1
_geom_bond_atom_site_label_2
_geom_bond_distance
_geom_bond_site_symmetry_2
Cd1 N7 2.357(3) 1_455
Cd1 N5 2.367(3) .
Cd1 N3 2.367(3) .
Cd1 N1 2.376(3) .
Cd1 O1 2.399(3) .
Cd1 N2 2.411(2) .
Cd1 O2 2.431(3) .
O1 N4 1.259(4) .
O2 N4 1.255(4) .
O3 N4 1.211(4) .
N1 C1 1.335(4) .
N1 C5 1.352(4) .
N2 C6 1.332(4) .
N2 C7 1.342(4) .
N3 C12 1.341(4) .
N3 C8 1.343(4) .
N5 N6 1.167(4) .
N6 N7 1.181(4) .
N7 Cd1 2.357(3) 1_655
C1 C2 1.373(5) .
C1 H1 0.9300 .
C2 C3 1.373(5) .
C2 H2 0.9300 .
C3 C4 1.379(5) .
C3 H3 0.9300 .
C4 C5 1.383(5) .
C4 H4 0.9300 .
C5 C6 1.499(4) .
C6 C7 1.406(4) 2_666
C7 C6 1.406(4) 2_666
C7 C8 1.492(4) .
C8 C9 1.378(4) .
C9 C10 1.378(5) .
C9 H9 0.9300 .
C10 C11 1.373(5) .
C10 H10 0.9300 .
C11 C12 1.370(5) .
C11 H11 0.9300 .
C12 H12 0.9300 .

loop_
_geom_torsion_atom_site_label_1
_geom_torsion_atom_site_label_2
_geom_torsion_atom_site_label_3
_geom_torsion_atom_site_label_4
_geom_torsion
_geom_torsion_site_symmetry_1
_geom_torsion_site_symmetry_4
N7 Cd1 O1 N4 86.8(2) 1_455 .
N5 Cd1 O1 N4 -94.2(2) . .
N3 Cd1 O1 N4 178.7(2) . .
N1 Cd1 O1 N4 1.8(3) . .
N2 Cd1 O1 N4 -170.73(19) . .
O2 Cd1 O1 N4 0.9(2) . .
N7 Cd1 O2 N4 -95.6(2) 1_455 .
N5 Cd1 O2 N4 88.6(2) . .
N3 Cd1 O2 N4 -4.0(3) . .
N1 Cd1 O2 N4 179.8(2) . .
O1 Cd1 O2 N4 -0.9(2) . .
N2 Cd1 O2 N4 169.4(2) . .
N7 Cd1 N1 C1 -68.6(3) 1_455 .
N5 Cd1 N1 C1 116.1(3) . .
N3 Cd1 N1 C1 -156.0(2) . .
O1 Cd1 N1 C1 19.4(3) . .
N2 Cd1 N1 C1 -164.4(3) . .
O2 Cd1 N1 C1 20.2(3) . .
N7 Cd1 N1 C5 88.6(2) 1_455 .
N5 Cd1 N1 C5 -86.7(2) . .
N3 Cd1 N1 C5 1.2(3) . .
O1 Cd1 N1 C5 176.6(2) . .
N2 Cd1 N1 C5 -7.2(2) . .
O2 Cd1 N1 C5 177.4(2) . .
N7 Cd1 N2 C6 -96.8(2) 1_455 .
N5 Cd1 N2 C6 81.2(2) . .
N3 Cd1 N2 C6 172.3(2) . .
N1 Cd1 N2 C6 -13.9(2) . .
O1 Cd1 N2 C6 160.9(2) . .
O2 Cd1 N2 C6 -2.8(4) . .
N7 Cd1 N2 C7 111.8(2) 1_455 .
N5 Cd1 N2 C7 -70.2(2) . .
N3 Cd1 N2 C7 20.8(2) . .
N1 Cd1 N2 C7 -165.3(2) . .
O1 Cd1 N2 C7 9.4(3) . .
O2 Cd1 N2 C7 -154.3(2) . .
N7 Cd1 N3 C12 72.1(3) 1_455 .
N5 Cd1 N3 C12 -114.0(3) . .
N1 Cd1 N3 C12 156.5(2) . .
O1 Cd1 N3 C12 -20.4(3) . .
N2 Cd1 N3 C12 165.0(3) . .
O2 Cd1 N3 C12 -17.9(3) . .
N7 Cd1 N3 C8 -97.7(2) 1_455 .
N5 Cd1 N3 C8 76.2(2) . .
N1 Cd1 N3 C8 -13.3(3) . .
O1 Cd1 N3 C8 169.8(2) . .
N2 Cd1 N3 C8 -4.8(2) . .
O2 Cd1 N3 C8 172.3(2) . .
Cd1 O2 N4 O3 179.7(3) . .
Cd1 O2 N4 O1 1.5(3) . .
Cd1 O1 N4 O3 -179.7(3) . .
Cd1 O1 N4 O2 -1.5(4) . .
N3 Cd1 N5 N6 -6.0(3) . .
N1 Cd1 N5 N6 131.0(3) . .
O1 Cd1 N5 N6 -89.7(3) . .
N2 Cd1 N5 N6 62.2(3) . .
O2 Cd1 N5 N6 -142.2(3) . .
C5 N1 C1 C2 -1.0(5) . .
Cd1 N1 C1 C2 155.9(3) . .
N1 C1 C2 C3 -1.4(6) . .
C1 C2 C3 C4 0.8(6) . .
C2 C3 C4 C5 2.1(6) . .
C1 N1 C5 C4 4.2(5) . .
Cd1 N1 C5 C4 -154.1(3) . .
C1 N1 C5 C6 -176.5(3) . .
Cd1 N1 C5 C6 25.3(4) . .
C3 C4 C5 N1 -4.7(5) . .
C3 C4 C5 C6 175.9(3) . .
C7 N2 C6 C7 0.8(5) . 2_666
Cd1 N2 C6 C7 -148.3(2) . 2_666
C7 N2 C6 C5 -179.6(3) . .
Cd1 N2 C6 C5 31.3(3) . .
N1 C5 C6 N2 -38.2(4) . .
C4 C5 C6 N2 141.2(3) . .
N1 C5 C6 C7 141.3(3) . 2_666
C4 C5 C6 C7 -39.3(5) . 2_666
C6 N2 C7 C6 -0.8(5) . 2_666
Cd1 N2 C7 C6 148.3(2) . 2_666
C6 N2 C7 C8 177.5(3) . .
Cd1 N2 C7 C8 -33.3(3) . .
C12 N3 C8 C9 -3.0(5) . .
Cd1 N3 C8 C9 167.4(2) . .
C12 N3 C8 C7 179.8(3) . .
Cd1 N3 C8 C7 -9.9(3) . .
N2 C7 C8 N3 28.9(4) . .
C6 C7 C8 N3 -152.9(3) 2_666 .
N2 C7 C8 C9 -148.3(3) . .
C6 C7 C8 C9 29.9(5) 2_666 .
N3 C8 C9 C10 3.4(5) . .
C7 C8 C9 C10 -179.5(3) . .
C8 C9 C10 C11 -1.3(5) . .
C9 C10 C11 C12 -1.1(5) . .
C8 N3 C12 C11 0.4(5) . .
Cd1 N3 C12 C11 -169.5(3) . .
C10 C11 C12 N3 1.6(6) . .
